data_1557721
loop_
_publ_author_name
'Beaver, Matthew G.'
'Shi, Xianqing'
'Riedel, Jan'
'Patel, Parth'
'Zeng, Alicia'
'Corbett, Michael T.'
'Robinson, Jo Anna'
'Parsons, Andrew T.'
'Cui, Sheng'
'Baucom, Kyle'
'Lovette, Michael A.'
'I\,cten, El\,cin'
'Brown, Derek B.'
'Allian, Ayman'
'Flick, Tawnya G.'
'Chen, Wendy'
'Yang, Ning'
'Walker, Shawn D.'

_publ_section_title
;
 Continuous Process Improvement in the Manufacture of Carfilzomib, Part 2:
 An Improved Process for Synthesis of the Epoxyketone Warhead
;
_journal_issue 4
_journal_name_full 'Organic Process Research &amp; Development'
_journal_page_first 490
_journal_page_last 499
_journal_paper_doi 10.1021/acs.oprd.0c00052
_journal_volume 24
_journal_year 2020
_chemical_absolute_configuration ad
_chemical_formula_moiety 'C29 H38 F3 Mn N6 O4 S, C F3 O3 S, C2 H3 N'
_chemical_formula_sum 'C32 H41 F6 Mn N7 O7 S2'
_chemical_formula_weight 868.78
_space_group_crystal_system orthorhombic
_space_group_IT_number 19
_space_group_name_Hall 'P 2ac 2ab'
_space_group_name_H-M_alt 'P 21 21 21'
_atom_sites_solution_hydrogens mixed
_atom_sites_solution_primary dual
_audit_creation_date 2017-08-28
_audit_creation_method
;
Olex2 1.2-alpha
(compiled 2017.08.10 svn.r3458 for OlexSys, GUI svn.r5381)
;
_cell_angle_alpha 90
_cell_angle_beta 90
_cell_angle_gamma 90
_cell_formula_units_Z 4
_cell_length_a 9.2868(2)
_cell_length_b 18.0311(3)
_cell_length_c 22.9054(4)
_cell_measurement_reflns_used 9866
_cell_measurement_temperature 173(2)
_cell_measurement_theta_max 28.07
_cell_measurement_theta_min 2.26
_cell_volume 3835.54(12)
_computing_cell_refinement 'SAINT v8.34A (Bruker, 2013)'
_computing_data_collection 'COSMO (BRUKER, V1.61, 2009)'
_computing_data_reduction 'SAINT v8.34A (Bruker, 2013)'
_computing_molecular_graphics 'Olex2 (Dolomanov et al., 2009)'
_computing_publication_material 'Olex2 (Dolomanov et al., 2009)'
_computing_structure_refinement 'XL (Sheldrick, 2008)'
_computing_structure_solution 'ShelXT (Sheldrick, 2015)'
_diffrn_ambient_temperature 173(2)
_diffrn_detector_area_resol_mean 8.36
_diffrn_measured_fraction_theta_full 1.000
_diffrn_measured_fraction_theta_max 0.998
_diffrn_measurement_device_type 'Bruker APEX-II CCD'
_diffrn_measurement_method \w
_diffrn_radiation_monochromator graphite
_diffrn_radiation_type MoK\a
_diffrn_radiation_wavelength 0.71073
_diffrn_reflns_av_R_equivalents 0.0704
_diffrn_reflns_av_unetI/netI 0.0655
_diffrn_reflns_Laue_measured_fraction_full 1.000
_diffrn_reflns_Laue_measured_fraction_max 0.998
_diffrn_reflns_limit_h_max 12
_diffrn_reflns_limit_h_min -12
_diffrn_reflns_limit_k_max 22
_diffrn_reflns_limit_k_min -24
_diffrn_reflns_limit_l_max 30
_diffrn_reflns_limit_l_min -30
_diffrn_reflns_number 41896
_diffrn_reflns_point_group_measured_fraction_full 1.000
_diffrn_reflns_point_group_measured_fraction_max 0.995
_diffrn_reflns_theta_full 25.242
_diffrn_reflns_theta_max 28.303
_diffrn_reflns_theta_min 1.437
_diffrn_source 'sealed tube'
_diffrn_standards_number 0
_exptl_absorpt_coefficient_mu 0.537
_exptl_absorpt_correction_T_max 0.7457
_exptl_absorpt_correction_T_min 0.6759
_exptl_absorpt_correction_type multi-scan
_exptl_absorpt_process_details
'SADABS-2014/5 (Bruker,2014/5) was used for absorption correction. wR2(int) was 0.0734 before and 0.0692 after correction. The Ratio of minimum to maximum transmission is 0.9064. The \l/2 correction factor is 0.00150.'
_exptl_crystal_colour colourless
_exptl_crystal_colour_primary colourless
_exptl_crystal_density_diffrn 1.504
_exptl_crystal_description chunk
_exptl_crystal_F_000 1796
_exptl_crystal_recrystallization_method 'used as received'
_exptl_crystal_size_max 0.257
_exptl_crystal_size_mid 0.198
_exptl_crystal_size_min 0.138
_refine_diff_density_max 0.981
_refine_diff_density_min -0.647
_refine_diff_density_rms 0.072
_refine_ls_abs_structure_details
;
 Flack x determined using 2683 quotients [(I+)-(I-)]/[(I+)+(I-)]
 (Parsons, Flack and Wagner, Acta Cryst. B69 (2013) 249-259).
;
_refine_ls_abs_structure_Flack -0.011(12)
_refine_ls_extinction_method none
_refine_ls_goodness_of_fit_ref 1.056
_refine_ls_hydrogen_treatment constr
_refine_ls_matrix_type full
_refine_ls_number_parameters 554
_refine_ls_number_reflns 9493
_refine_ls_number_restraints 111
_refine_ls_restrained_S_all 1.055
_refine_ls_R_factor_all 0.0750
_refine_ls_R_factor_gt 0.0543
_refine_ls_shift/su_max 0.001
_refine_ls_shift/su_mean 0.000
_refine_ls_structure_factor_coef Fsqd
_refine_ls_weighting_details 'w=1/[\s^2^(Fo^2^)+(0.0794P)^2^+0.2087P] where P=(Fo^2^+2Fc^2^)/3'
_refine_ls_weighting_scheme calc
_refine_ls_wR_factor_gt 0.1332
_refine_ls_wR_factor_ref 0.1480
_reflns_Friedel_coverage 0.792
_reflns_Friedel_fraction_full 1.000
_reflns_Friedel_fraction_max 0.992
_reflns_number_gt 7282
_reflns_number_total 9493
_reflns_threshold_expression 'I > 2\s(I)'
_cod_data_source_file op0c00052_si_002.cif
_cod_data_source_block agx817d
_cod_depositor_comments
;Adding full bibliography for 1557721.cif.

 Adding full bibliography for 1557721.cif.
;
_cod_database_code 1557721
_shelxl_version_number 2014/6
_shelx_space_group_comment
;
The symmetry employed for this shelxl refinement is uniquely defined
by the following loop, which should always be used as a source of
symmetry information in preference to the above space-group names.
They are only intended as comments.
;
_shelx_estimated_absorpt_t_max 0.930
_shelx_estimated_absorpt_t_min 0.874
_olex2_refinement_description
;
1. Fixed Uiso
 At 1.2 times of:
  All C(H) groups, All C(H,H) groups
 At 1.5 times of:
  All C(H,H,H) groups, All O(H,H) groups
2. Restrained distances
 S2-O5 \\sim S2-O6 \\sim S2-O7
 with sigma of 0.04
 F5-F6 \\sim F6-F4 \\sim F5-F4
 with sigma of 0.04
 C32-F5 \\sim C32-F6 \\sim C32-F4
 with sigma of 0.04
 F5A-F6A \\sim F6A-F4A \\sim F5A-F4A
 with sigma of 0.04
 S2A-O5A \\sim S2A-O6A \\sim S2A-O7A
 with sigma of 0.04
3. Uiso/Uaniso restraints and constraints
O6A \\sim O7: within 2A with sigma of 0.01 and sigma for terminal atoms of 0.02
Uanis(F4) = Uanis(F5A)
Uanis(C32A) = Uanis(C31)
Uanis(C32) = Uanis(C27)
4. Rigid body (RIGU) restrains
 S2, F4, F5, F6, O5, O6, C32
 with sigma for 1-2 distances of 0.04 and sigma for 1-3 distances of 0.04
 S2A, F4A, F5A, F6A, O5A, O6A, C32A
 with sigma for 1-2 distances of 0.04 and sigma for 1-3 distances of 0.04
5. Others
 Fixed Sof: S2A(0.5) F4A(0.5) F5A(0.5) F6A(0.5) O5A(0.5) O6A(0.5) O7A(0.5)
 C32A(0.5) S2(0.5) F4(0.5) F5(0.5) F6(0.5) O5(0.5) O6(0.5) O7(0.5) C32(0.5)
6.a Rotating group:
 O1(H1A,H1B)
6.b Ternary CH refined with riding coordinates:
 C14(H14), C15(H15)
6.c Secondary CH2 refined with riding coordinates:
 C8(H8A,H8B), C10(H10A,H10B), C11(H11A,H11B), C12(H12A,H12B), C13(H13A,H13B),
 C16(H16A,H16B), C17(H17A,H17B), C18(H18A,H18B), C19(H19A,H19B), C27(H27A,H27B)
6.d Aromatic/amide H refined with riding coordinates:
 C3(H3), C4(H4), C5(H5), C6(H6), C23(H23), C24(H24), C25(H25), C26(H26)
6.e Idealised Me refined as rotating group:
 C9(H9A,H9B,H9C), C28(H28A,H28B,H28C), C30(H30A,H30B,H30C)
;
_olex2_diffrn_ambient_temperature_device 'Oxford Cryosystems'
_olex2_exptl_crystal_mounting_method 'The crystal was mounted on a nylon loop with paratone oil'
_olex2_submission_original_sample_id jbalsamo_01-75-3
_olex2_submission_special_instructions 'No special instructions were received'

loop_
_space_group_symop_operation_xyz
'x, y, z'
'-x+1/2, -y, z+1/2'
'-x, y+1/2, -z+1/2'
'x+1/2, -y+1/2, -z'

loop_
_atom_site_label
_atom_site_type_symbol
_atom_site_fract_x
_atom_site_fract_y
_atom_site_fract_z
_atom_site_U_iso_or_equiv
_atom_site_adp_type
_atom_site_occupancy
_atom_site_site_symmetry_order
_atom_site_calc_flag
_atom_site_refinement_flags_posn
_atom_site_refinement_flags_adp
_atom_site_refinement_flags_occupancy
_atom_site_disorder_assembly
_atom_site_disorder_group
Mn1 Mn 0.25121(7) 0.63004(3) 0.67342(3) 0.02542(17) Uani 1 1 d . . . . .
S1 S 0.57005(12) 0.66159(7) 0.61542(5) 0.0309(3) Uani 1 1 d . . . . .
F1 F 0.5638(5) 0.7481(2) 0.52438(14) 0.0623(10) Uani 1 1 d . . . . .
F2 F 0.6190(4) 0.80400(18) 0.60404(17) 0.0583(9) Uani 1 1 d . . . . .
F3 F 0.7731(4) 0.7343(2) 0.5616(2) 0.0737(12) Uani 1 1 d . . . . .
O1 O 0.3526(4) 0.6723(2) 0.75169(16) 0.0412(8) Uani 1 1 d . . . . .
H1A H 0.4474 0.6615 0.7525 0.062 Uiso 1 1 d GR . . . .
H1B H 0.3192 0.6489 0.7837 0.062 Uiso 1 1 d GR . . . .
O2 O 0.4160(3) 0.67653(19) 0.61687(15) 0.0370(8) Uani 1 1 d . . . . .
O3 O 0.6371(4) 0.6683(2) 0.67150(17) 0.0486(9) Uani 1 1 d . . . . .
O4 O 0.6100(4) 0.5989(2) 0.58100(17) 0.0428(9) Uani 1 1 d . . . . .
N1 N 0.3558(4) 0.5187(2) 0.68118(17) 0.0278(8) Uani 1 1 d . . . . .
N2 N 0.4360(4) 0.4201(2) 0.63231(16) 0.0282(8) Uani 1 1 d . . . . .
N3 N 0.1698(4) 0.5642(2) 0.59514(17) 0.0294(8) Uani 1 1 d . . . . .
N4 N 0.0336(4) 0.5907(2) 0.70881(16) 0.0272(8) Uani 1 1 d . . . . .
N5 N 0.1046(4) 0.7257(2) 0.66163(17) 0.0296(8) Uani 1 1 d . . . . .
N6 N -0.0874(4) 0.7853(2) 0.69674(18) 0.0311(9) Uani 1 1 d . . . . .
C1 C 0.3605(5) 0.4844(3) 0.63055(19) 0.0276(9) Uani 1 1 d . . . . .
C2 C 0.4333(5) 0.4745(2) 0.71977(19) 0.0259(9) Uani 1 1 d . . . . .
C3 C 0.4588(5) 0.4811(3) 0.7797(2) 0.0330(10) Uani 1 1 d . . . . .
H3 H 0.4243 0.5227 0.8010 0.040 Uiso 1 1 calc R . . . .
C4 C 0.5352(5) 0.4259(3) 0.8068(2) 0.0373(11) Uani 1 1 d . . . . .
H4 H 0.5528 0.4292 0.8476 0.045 Uiso 1 1 calc R . . . .
C5 C 0.5882(5) 0.3643(3) 0.7754(2) 0.0390(11) Uani 1 1 d . . . . .
H5 H 0.6413 0.3272 0.7955 0.047 Uiso 1 1 calc R . . . .
C6 C 0.5644(5) 0.3569(3) 0.7163(2) 0.0353(11) Uani 1 1 d . . . . .
H6 H 0.6000 0.3156 0.6950 0.042 Uiso 1 1 calc R . . . .
C7 C 0.4863(5) 0.4125(3) 0.68948(19) 0.0286(9) Uani 1 1 d . . . . .
C8 C 0.4679(5) 0.3698(3) 0.5837(2) 0.0359(11) Uani 1 1 d . . . . .
H8A H 0.3829 0.3668 0.5577 0.043 Uiso 1 1 calc R . . . .
H8B H 0.4869 0.3195 0.5993 0.043 Uiso 1 1 calc R . . . .
C9 C 0.5964(7) 0.3956(4) 0.5490(3) 0.0571(16) Uani 1 1 d . . . . .
H9A H 0.6106 0.3627 0.5155 0.086 Uiso 1 1 calc GR . . . .
H9B H 0.6824 0.3946 0.5738 0.086 Uiso 1 1 calc GR . . . .
H9C H 0.5798 0.4464 0.5352 0.086 Uiso 1 1 calc GR . . . .
C10 C 0.2885(5) 0.5134(3) 0.5772(2) 0.0297(10) Uani 1 1 d . . . . .
H10A H 0.2492 0.4718 0.5540 0.036 Uiso 1 1 calc R . . . .
H10B H 0.3590 0.5405 0.5528 0.036 Uiso 1 1 calc R . . . .
C11 C 0.1179(5) 0.6081(3) 0.5442(2) 0.0356(11) Uani 1 1 d . . . . .
H11A H 0.1999 0.6260 0.5205 0.043 Uiso 1 1 calc R . . . .
H11B H 0.0604 0.6512 0.5573 0.043 Uiso 1 1 calc R . . . .
C12 C 0.0248(7) 0.5539(3) 0.5093(2) 0.0479(14) Uani 1 1 d . . . . .
H12A H 0.0844 0.5242 0.4821 0.058 Uiso 1 1 calc R . . . .
H12B H -0.0497 0.5806 0.4866 0.058 Uiso 1 1 calc R . . . .
C13 C -0.0444(6) 0.5041(3) 0.5564(2) 0.0410(12) Uani 1 1 d . . . . .
H13A H -0.0366 0.4511 0.5453 0.049 Uiso 1 1 calc R . . . .
H13B H -0.1474 0.5166 0.5615 0.049 Uiso 1 1 calc R . . . .
C14 C 0.0414(5) 0.5198(3) 0.6136(2) 0.0309(10) Uani 1 1 d . . . . .
H14 H 0.0737 0.4719 0.6313 0.037 Uiso 1 1 calc R . . . .
C15 C -0.0526(5) 0.5622(3) 0.6572(2) 0.0300(10) Uani 1 1 d . . . . .
H15 H -0.1024 0.6043 0.6373 0.036 Uiso 1 1 calc R . . . .
C16 C -0.1660(5) 0.5083(3) 0.6847(2) 0.0383(12) Uani 1 1 d . . . . .
H16A H -0.2637 0.5300 0.6823 0.046 Uiso 1 1 calc R . . . .
H16B H -0.1662 0.4603 0.6637 0.046 Uiso 1 1 calc R . . . .
C17 C -0.1222(5) 0.4970(3) 0.7485(2) 0.0382(11) Uani 1 1 d . . . . .
H17A H -0.1236 0.4438 0.7590 0.046 Uiso 1 1 calc R . . . .
H17B H -0.1874 0.5244 0.7750 0.046 Uiso 1 1 calc R . . . .
C18 C 0.0310(5) 0.5283(3) 0.7514(2) 0.0325(10) Uani 1 1 d . . . . .
H18A H 0.0530 0.5462 0.7913 0.039 Uiso 1 1 calc R . . . .
H18B H 0.1023 0.4898 0.7406 0.039 Uiso 1 1 calc R . . . .
C19 C -0.0408(5) 0.6564(3) 0.7341(2) 0.0296(10) Uani 1 1 d . . . . .
H19A H -0.0081 0.6645 0.7748 0.036 Uiso 1 1 calc R . . . .
H19B H -0.1461 0.6480 0.7346 0.036 Uiso 1 1 calc R . . . .
C20 C -0.0065(5) 0.7229(3) 0.6978(2) 0.0290(9) Uani 1 1 d . . . . .
C21 C 0.0949(5) 0.7949(2) 0.6344(2) 0.0282(9) Uani 1 1 d . . . . .
C22 C -0.0262(5) 0.8327(3) 0.6559(2) 0.0291(10) Uani 1 1 d . . . . .
C23 C -0.0660(6) 0.9017(3) 0.6350(2) 0.0374(11) Uani 1 1 d . . . . .
H23 H -0.1484 0.9268 0.6495 0.045 Uiso 1 1 calc R . . . .
C24 C 0.0189(6) 0.9321(3) 0.5923(2) 0.0406(12) Uani 1 1 d . . . . .
H24 H -0.0053 0.9795 0.5772 0.049 Uiso 1 1 calc R . . . .
C25 C 0.1405(6) 0.8953(3) 0.5702(2) 0.0407(12) Uani 1 1 d . . . . .
H25 H 0.1961 0.9180 0.5403 0.049 Uiso 1 1 calc R . . . .
C26 C 0.1800(5) 0.8270(3) 0.5911(2) 0.0350(11) Uani 1 1 d . . . . .
H26 H 0.2628 0.8022 0.5765 0.042 Uiso 1 1 calc R . . . .
C27 C -0.2033(6) 0.8040(3) 0.7375(2) 0.0425(11) Uani 1 1 d . . . . .
H27A H -0.2704 0.7615 0.7408 0.051 Uiso 1 1 calc R . . . .
H27B H -0.2580 0.8470 0.7223 0.051 Uiso 1 1 calc R . . . .
C28 C -0.1436(6) 0.8226(3) 0.7976(2) 0.0446(13) Uani 1 1 d . . . . .
H28A H -0.0763 0.8643 0.7944 0.067 Uiso 1 1 calc GR . . . .
H28B H -0.0931 0.7793 0.8134 0.067 Uiso 1 1 calc GR . . . .
H28C H -0.2229 0.8362 0.8237 0.067 Uiso 1 1 calc GR . . . .
C31 C 0.6340(7) 0.7419(3) 0.5742(3) 0.0488(13) Uani 1 1 d . . . . .
S2A S 0.1750(4) 0.6280(2) 0.90537(15) 0.0517(9) Uani 0.5 1 d D U P A 2
F4A F 0.364(2) 0.7178(10) 0.9458(8) 0.153(9) Uani 0.5 1 d D U P A 2
F5A F 0.139(5) 0.741(4) 0.9746(16) 0.123(8) Uani 0.5 1 d D U P A 2
F6A F 0.204(2) 0.7709(6) 0.8875(7) 0.113(6) Uani 0.5 1 d D U P A 2
O5A O 0.190(4) 0.5944(17) 0.9578(11) 0.174(15) Uani 0.5 1 d D U P A 2
O6A O 0.269(3) 0.6153(12) 0.8578(10) 0.065(5) Uani 0.5 1 d D U P A 2
O7A O 0.0328(14) 0.6341(9) 0.8878(6) 0.097(4) Uani 0.5 1 d D . P A 2
C32A C 0.2205(13) 0.7195(7) 0.9304(6) 0.0488(13) Uani 0.5 1 d . U P A 2
S2 S 0.2405(6) 0.6503(3) 0.91268(16) 0.0668(11) Uani 0.5 1 d D U P B 1
F4 F 0.107(5) 0.750(4) 0.9707(16) 0.123(8) Uani 0.5 1 d D U P B 1
F5 F 0.1311(19) 0.7764(14) 0.8834(11) 0.151(9) Uani 0.5 1 d D U P B 1
F6 F -0.0206(12) 0.6987(10) 0.9067(7) 0.144(6) Uani 0.5 1 d D U P B 1
O5 O 0.2023(16) 0.5865(9) 0.9528(7) 0.051(3) Uani 0.5 1 d D U P B 1
O6 O 0.3695(15) 0.6859(10) 0.9260(8) 0.098(6) Uani 0.5 1 d D U P B 1
O7 O 0.222(3) 0.6344(15) 0.8527(11) 0.112(8) Uani 0.5 1 d D U P B 1
C32 C 0.1064(11) 0.7250(6) 0.9209(5) 0.0425(11) Uani 0.5 1 d D U P B 1
N7 N 0.6264(6) 0.6695(4) 0.8192(3) 0.0765(19) Uani 1 1 d . . . . .
C29 C 0.6478(7) 0.6383(4) 0.8600(3) 0.0550(16) Uani 1 1 d . . . . .
C30 C 0.6723(13) 0.5957(6) 0.9121(4) 0.113(4) Uani 1 1 d . . . . .
H30A H 0.7204 0.5491 0.9020 0.170 Uiso 1 1 calc GR . . . .
H30B H 0.5799 0.5849 0.9310 0.170 Uiso 1 1 calc GR . . . .
H30C H 0.7333 0.6241 0.9390 0.170 Uiso 1 1 calc GR . . . .

loop_
_atom_site_aniso_label
_atom_site_aniso_U_11
_atom_site_aniso_U_22
_atom_site_aniso_U_33
_atom_site_aniso_U_23
_atom_site_aniso_U_13
_atom_site_aniso_U_12
Mn1 0.0223(3) 0.0268(3) 0.0272(3) 0.0007(3) 0.0005(3) 0.0005(3)
S1 0.0254(5) 0.0359(6) 0.0315(6) 0.0031(5) 0.0013(5) -0.0005(5)
F1 0.085(3) 0.060(2) 0.0420(19) 0.0158(17) 0.0079(19) -0.010(2)
F2 0.073(2) 0.0378(17) 0.065(2) -0.0047(16) 0.0172(19) -0.0109(16)
F3 0.045(2) 0.074(2) 0.102(3) -0.002(2) 0.035(2) -0.0150(19)
O1 0.0438(19) 0.043(2) 0.0369(19) -0.0010(17) -0.0055(16) -0.0037(17)
O2 0.0264(15) 0.0430(19) 0.0418(19) 0.0126(16) 0.0039(15) 0.0009(15)
O3 0.044(2) 0.058(2) 0.043(2) 0.005(2) -0.0105(18) 0.0030(18)
O4 0.042(2) 0.040(2) 0.046(2) -0.0010(17) 0.0071(17) 0.0025(16)
N1 0.0241(17) 0.0316(19) 0.028(2) -0.0008(16) -0.0027(15) 0.0004(15)
N2 0.0234(17) 0.0308(19) 0.030(2) -0.0001(16) -0.0002(16) 0.0013(15)
N3 0.0265(19) 0.034(2) 0.028(2) 0.0057(16) -0.0021(16) 0.0035(16)
N4 0.0262(18) 0.0285(19) 0.0268(19) 0.0010(16) -0.0022(15) 0.0008(15)
N5 0.0297(19) 0.0283(19) 0.031(2) 0.0028(16) 0.0001(16) -0.0022(15)
N6 0.0308(19) 0.0263(19) 0.036(2) 0.0000(16) -0.0011(17) 0.0006(16)
C1 0.028(2) 0.030(2) 0.025(2) -0.0016(18) 0.0022(18) -0.0029(18)
C2 0.0221(19) 0.028(2) 0.028(2) 0.0025(18) 0.0002(17) -0.0034(18)
C3 0.034(2) 0.033(2) 0.032(2) -0.002(2) -0.003(2) -0.004(2)
C4 0.037(3) 0.044(3) 0.031(2) 0.007(2) -0.007(2) -0.004(2)
C5 0.038(3) 0.035(3) 0.043(3) 0.012(2) -0.007(2) 0.003(2)
C6 0.031(2) 0.031(2) 0.044(3) 0.006(2) 0.003(2) 0.003(2)
C7 0.026(2) 0.032(2) 0.027(2) 0.0006(18) -0.0004(18) -0.0004(18)
C8 0.037(3) 0.037(3) 0.033(2) -0.010(2) 0.001(2) 0.005(2)
C9 0.057(4) 0.067(4) 0.047(3) -0.013(3) 0.019(3) -0.008(3)
C10 0.033(2) 0.030(2) 0.026(2) 0.0007(19) 0.0013(18) 0.0015(18)
C11 0.035(2) 0.041(3) 0.031(2) 0.009(2) -0.006(2) 0.003(2)
C12 0.052(3) 0.058(4) 0.034(3) 0.008(3) -0.013(3) -0.002(3)
C13 0.035(3) 0.045(3) 0.043(3) -0.007(2) -0.010(2) -0.003(2)
C14 0.029(2) 0.029(2) 0.035(2) 0.001(2) -0.002(2) -0.0045(18)
C15 0.025(2) 0.030(2) 0.035(2) 0.0034(19) -0.0015(18) -0.0027(18)
C16 0.032(2) 0.039(3) 0.043(3) 0.003(2) -0.003(2) -0.006(2)
C17 0.036(3) 0.037(3) 0.041(3) 0.006(2) 0.005(2) -0.008(2)
C18 0.031(2) 0.030(2) 0.036(3) 0.008(2) -0.004(2) -0.0022(19)
C19 0.029(2) 0.028(2) 0.031(2) 0.0030(19) 0.0055(18) 0.0018(18)
C20 0.027(2) 0.030(2) 0.029(2) -0.0014(19) -0.0007(19) 0.0020(18)
C21 0.029(2) 0.027(2) 0.029(2) -0.0024(18) -0.0041(19) -0.0032(18)
C22 0.028(2) 0.026(2) 0.033(2) -0.0032(19) -0.0028(18) 0.0007(18)
C23 0.036(2) 0.033(2) 0.044(3) -0.002(2) -0.003(2) 0.005(2)
C24 0.046(3) 0.029(3) 0.047(3) 0.007(2) -0.006(2) -0.004(2)
C25 0.045(3) 0.036(3) 0.042(3) 0.009(2) 0.000(2) -0.003(2)
C26 0.035(3) 0.036(3) 0.034(3) 0.004(2) 0.003(2) -0.002(2)
C27 0.033(2) 0.046(3) 0.048(3) 0.003(2) 0.008(2) 0.006(2)
C28 0.047(3) 0.048(3) 0.039(3) -0.010(2) 0.004(2) 0.007(3)
C31 0.049(3) 0.046(3) 0.051(3) 0.002(2) 0.012(3) -0.007(2)
S2A 0.062(2) 0.056(2) 0.0374(17) -0.0013(15) 0.0010(16) -0.0179(17)
F4A 0.166(15) 0.138(15) 0.156(16) 0.045(11) -0.094(13) -0.104(13)
F5A 0.195(18) 0.079(11) 0.094(5) 0.000(6) 0.041(8) -0.002(13)
F6A 0.20(2) 0.049(6) 0.086(9) 0.018(5) 0.029(11) -0.048(8)
O5A 0.33(4) 0.12(2) 0.071(14) 0.016(14) 0.072(18) -0.01(2)
O6A 0.098(13) 0.057(7) 0.041(7) -0.004(5) 0.021(7) 0.007(7)
O7A 0.070(8) 0.119(11) 0.101(9) 0.003(9) -0.015(7) -0.029(8)
C32A 0.049(3) 0.046(3) 0.051(3) 0.002(2) 0.012(3) -0.007(2)
S2 0.084(3) 0.081(3) 0.0363(17) -0.0127(16) 0.017(2) -0.027(3)
F4 0.195(18) 0.079(11) 0.094(5) 0.000(6) 0.041(8) -0.002(13)
F5 0.097(11) 0.194(18) 0.160(15) 0.095(13) -0.043(11) -0.027(10)
F6 0.065(7) 0.200(15) 0.166(13) 0.079(12) -0.039(8) -0.042(9)
O5 0.074(7) 0.045(7) 0.034(7) -0.009(5) 0.004(5) -0.003(5)
O6 0.053(7) 0.111(12) 0.130(13) -0.063(10) 0.017(8) -0.018(7)
O7 0.15(2) 0.14(2) 0.047(8) -0.021(12) 0.010(11) -0.059(14)
C32 0.033(2) 0.046(3) 0.048(3) 0.003(2) 0.008(2) 0.006(2)
N7 0.059(3) 0.108(5) 0.062(4) 0.033(4) -0.002(3) -0.013(3)
C29 0.048(3) 0.069(4) 0.048(4) 0.002(3) -0.013(3) -0.010(3)
C30 0.156(10) 0.109(8) 0.075(6) 0.035(6) -0.019(6) 0.004(8)

loop_
_atom_type_symbol
_atom_type_description
_atom_type_scat_dispersion_real
_atom_type_scat_dispersion_imag
_atom_type_scat_source
C C 0.0033 0.0016 'International Tables Vol C Tables 4.2.6.8 and 6.1.1.4'
H H 0.0000 0.0000 'International Tables Vol C Tables 4.2.6.8 and 6.1.1.4'
F F 0.0171 0.0103 'International Tables Vol C Tables 4.2.6.8 and 6.1.1.4'
Mn Mn 0.3368 0.7283 'International Tables Vol C Tables 4.2.6.8 and 6.1.1.4'
N N 0.0061 0.0033 'International Tables Vol C Tables 4.2.6.8 and 6.1.1.4'
O O 0.0106 0.0060 'International Tables Vol C Tables 4.2.6.8 and 6.1.1.4'
S S 0.1246 0.1234 'International Tables Vol C Tables 4.2.6.8 and 6.1.1.4'

loop_
_geom_angle_atom_site_label_1
_geom_angle_atom_site_label_2
_geom_angle_atom_site_label_3
_geom_angle
_geom_angle_site_symmetry_1
_geom_angle_site_symmetry_3
_geom_angle_publ_flag
O1 Mn1 O2 92.97(15) . . ?
O1 Mn1 N1 93.49(14) . . ?
O1 Mn1 N3 168.38(14) . . ?
O1 Mn1 N4 101.53(14) . . ?
O1 Mn1 N5 95.43(14) . . ?
O2 Mn1 N1 95.02(14) . . ?
O2 Mn1 N3 88.02(14) . . ?
O2 Mn1 N4 162.17(13) . . ?
O2 Mn1 N5 93.45(13) . . ?
N1 Mn1 N3 74.88(14) . . ?
N1 Mn1 N4 94.41(14) . . ?
N3 Mn1 N4 79.89(14) . . ?
N5 Mn1 N1 167.35(14) . . ?
N5 Mn1 N3 96.07(14) . . ?
N5 Mn1 N4 75.04(14) . . ?
O2 S1 C31 100.6(2) . . ?
O3 S1 O2 113.0(2) . . ?
O3 S1 C31 104.8(3) . . ?
O4 S1 O2 114.5(2) . . ?
O4 S1 O3 116.7(2) . . ?
O4 S1 C31 105.0(2) . . ?
Mn1 O1 H1A 111.4 . . ?
Mn1 O1 H1B 111.1 . . ?
H1A O1 H1B 102.7 . . ?
S1 O2 Mn1 129.4(2) . . ?
C1 N1 Mn1 111.5(3) . . ?
C1 N1 C2 105.9(4) . . ?
C2 N1 Mn1 142.2(3) . . ?
C1 N2 C7 106.5(4) . . ?
C1 N2 C8 127.7(4) . . ?
C7 N2 C8 125.7(4) . . ?
C10 N3 Mn1 106.9(3) . . ?
C10 N3 C14 109.7(4) . . ?
C11 N3 Mn1 116.5(3) . . ?
C11 N3 C10 110.5(4) . . ?
C11 N3 C14 104.3(4) . . ?
C14 N3 Mn1 108.7(3) . . ?
C15 N4 Mn1 107.2(3) . . ?
C18 N4 Mn1 118.7(3) . . ?
C18 N4 C15 104.3(3) . . ?
C19 N4 Mn1 107.5(3) . . ?
C19 N4 C15 109.1(3) . . ?
C19 N4 C18 109.8(4) . . ?
C20 N5 Mn1 111.9(3) . . ?
C20 N5 C21 105.2(4) . . ?
C21 N5 Mn1 142.1(3) . . ?
C20 N6 C22 107.2(4) . . ?
C20 N6 C27 126.0(4) . . ?
C22 N6 C27 126.0(4) . . ?
N1 C1 N2 113.1(4) . . ?
N1 C1 C10 123.0(4) . . ?
N2 C1 C10 123.9(4) . . ?
N1 C2 C3 131.5(4) . . ?
N1 C2 C7 108.9(4) . . ?
C3 C2 C7 119.6(4) . . ?
C2 C3 H3 121.0 . . ?
C4 C3 C2 118.0(5) . . ?
C4 C3 H3 121.0 . . ?
C3 C4 H4 119.3 . . ?
C3 C4 C5 121.4(5) . . ?
C5 C4 H4 119.3 . . ?
C4 C5 H5 119.3 . . ?
C6 C5 C4 121.4(5) . . ?
C6 C5 H5 119.3 . . ?
C5 C6 H6 121.6 . . ?
C5 C6 C7 116.7(5) . . ?
C7 C6 H6 121.6 . . ?
N2 C7 C2 105.6(4) . . ?
C6 C7 N2 131.5(4) . . ?
C6 C7 C2 122.8(4) . . ?
N2 C8 H8A 109.3 . . ?
N2 C8 H8B 109.3 . . ?
N2 C8 C9 111.7(5) . . ?
H8A C8 H8B 107.9 . . ?
C9 C8 H8A 109.3 . . ?
C9 C8 H8B 109.3 . . ?
C8 C9 H9A 109.5 . . ?
C8 C9 H9B 109.5 . . ?
C8 C9 H9C 109.5 . . ?
H9A C9 H9B 109.5 . . ?
H9A C9 H9C 109.5 . . ?
H9B C9 H9C 109.5 . . ?
N3 C10 H10A 109.9 . . ?
N3 C10 H10B 109.9 . . ?
C1 C10 N3 108.8(4) . . ?
C1 C10 H10A 109.9 . . ?
C1 C10 H10B 109.9 . . ?
H10A C10 H10B 108.3 . . ?
N3 C11 H11A 110.8 . . ?
N3 C11 H11B 110.8 . . ?
N3 C11 C12 104.7(4) . . ?
H11A C11 H11B 108.9 . . ?
C12 C11 H11A 110.8 . . ?
C12 C11 H11B 110.8 . . ?
C11 C12 H12A 111.0 . . ?
C11 C12 H12B 111.0 . . ?
C11 C12 C13 103.9(4) . . ?
H12A C12 H12B 109.0 . . ?
C13 C12 H12A 111.0 . . ?
C13 C12 H12B 111.0 . . ?
C12 C13 H13A 110.6 . . ?
C12 C13 H13B 110.6 . . ?
C12 C13 C14 105.6(4) . . ?
H13A C13 H13B 108.8 . . ?
C14 C13 H13A 110.6 . . ?
C14 C13 H13B 110.6 . . ?
N3 C14 C13 105.5(4) . . ?
N3 C14 H14 109.7 . . ?
N3 C14 C15 111.8(4) . . ?
C13 C14 H14 109.7 . . ?
C15 C14 C13 110.4(4) . . ?
C15 C14 H14 109.7 . . ?
N4 C15 C14 112.1(4) . . ?
N4 C15 H15 110.1 . . ?
N4 C15 C16 104.6(4) . . ?
C14 C15 H15 110.1 . . ?
C14 C15 C16 109.6(4) . . ?
C16 C15 H15 110.1 . . ?
C15 C16 H16A 110.4 . . ?
C15 C16 H16B 110.4 . . ?
H16A C16 H16B 108.6 . . ?
C17 C16 C15 106.7(4) . . ?
C17 C16 H16A 110.4 . . ?
C17 C16 H16B 110.4 . . ?
C16 C17 H17A 111.0 . . ?
C16 C17 H17B 111.0 . . ?
C16 C17 C18 104.0(4) . . ?
H17A C17 H17B 109.0 . . ?
C18 C17 H17A 111.0 . . ?
C18 C17 H17B 111.0 . . ?
N4 C18 C17 105.3(4) . . ?
N4 C18 H18A 110.7 . . ?
N4 C18 H18B 110.7 . . ?
C17 C18 H18A 110.7 . . ?
C17 C18 H18B 110.7 . . ?
H18A C18 H18B 108.8 . . ?
N4 C19 H19A 109.9 . . ?
N4 C19 H19B 109.9 . . ?
N4 C19 C20 108.8(3) . . ?
H19A C19 H19B 108.3 . . ?
C20 C19 H19A 109.9 . . ?
C20 C19 H19B 109.9 . . ?
N5 C20 N6 113.0(4) . . ?
N5 C20 C19 123.0(4) . . ?
N6 C20 C19 123.9(4) . . ?
N5 C21 C22 109.2(4) . . ?
C26 C21 N5 130.6(4) . . ?
C26 C21 C22 120.1(4) . . ?
N6 C22 C21 105.3(4) . . ?
C23 C22 N6 132.7(4) . . ?
C23 C22 C21 121.9(4) . . ?
C22 C23 H23 121.5 . . ?
C24 C23 C22 117.0(5) . . ?
C24 C23 H23 121.5 . . ?
C23 C24 H24 119.0 . . ?
C23 C24 C25 122.1(5) . . ?
C25 C24 H24 119.0 . . ?
C24 C25 H25 119.6 . . ?
C26 C25 C24 120.9(5) . . ?
C26 C25 H25 119.6 . . ?
C21 C26 H26 121.0 . . ?
C25 C26 C21 118.0(5) . . ?
C25 C26 H26 121.0 . . ?
N6 C27 H27A 109.4 . . ?
N6 C27 H27B 109.4 . . ?
N6 C27 C28 111.1(4) . . ?
H27A C27 H27B 108.0 . . ?
C28 C27 H27A 109.4 . . ?
C28 C27 H27B 109.4 . . ?
C27 C28 H28A 109.5 . . ?
C27 C28 H28B 109.5 . . ?
C27 C28 H28C 109.5 . . ?
H28A C28 H28B 109.5 . . ?
H28A C28 H28C 109.5 . . ?
H28B C28 H28C 109.5 . . ?
F1 C31 S1 110.7(4) . . ?
F1 C31 F3 107.5(5) . . ?
F2 C31 S1 111.8(4) . . ?
F2 C31 F1 108.9(5) . . ?
F2 C31 F3 107.6(5) . . ?
F3 C31 S1 110.2(4) . . ?
O5A S2A O6A 123.2(18) . . ?
O5A S2A O7A 113.1(18) . . ?
O5A S2A C32A 95.9(14) . . ?
O6A S2A C32A 104.5(12) . . ?
O7A S2A O6A 112.1(13) . . ?
O7A S2A C32A 104.2(8) . . ?
F4A C32A S2A 106.8(11) . . ?
F5A C32A S2A 113(3) . . ?
F5A C32A F4A 111(2) . . ?
F5A C32A F6A 106(3) . . ?
F6A C32A S2A 111.5(10) . . ?
F6A C32A F4A 108.1(13) . . ?
O5 S2 C32 109.6(8) . . ?
O6 S2 O5 114.7(11) . . ?
O6 S2 O7 114.4(15) . . ?
O6 S2 C32 102.8(8) . . ?
O7 S2 O5 114.0(14) . . ?
O7 S2 C32 99.4(12) . . ?
F4 C32 S2 111(3) . . ?
F4 C32 F5 111(3) . . ?
F4 C32 F6 112(2) . . ?
F5 C32 S2 109.8(13) . . ?
F5 C32 F6 104.8(12) . . ?
F6 C32 S2 108.5(11) . . ?
N7 C29 C30 177.9(9) . . ?
C29 C30 H30A 109.5 . . ?
C29 C30 H30B 109.5 . . ?
C29 C30 H30C 109.5 . . ?
H30A C30 H30B 109.5 . . ?
H30A C30 H30C 109.5 . . ?
H30B C30 H30C 109.5 . . ?

loop_
_geom_bond_atom_site_label_1
_geom_bond_atom_site_label_2
_geom_bond_distance
_geom_bond_site_symmetry_2
_geom_bond_publ_flag
Mn1 O1 2.163(4) . ?
Mn1 O2 2.173(3) . ?
Mn1 N1 2.237(4) . ?
Mn1 N3 2.279(4) . ?
Mn1 N4 2.290(4) . ?
Mn1 N5 2.214(4) . ?
S1 O2 1.456(3) . ?
S1 O3 1.432(4) . ?
S1 O4 1.428(4) . ?
S1 C31 1.828(6) . ?
F1 C31 1.320(7) . ?
F2 C31 1.318(7) . ?
F3 C31 1.331(7) . ?
O1 H1A 0.9022 . ?
O1 H1B 0.9000 . ?
N1 C1 1.315(6) . ?
N1 C2 1.391(6) . ?
N2 C1 1.356(6) . ?
N2 C7 1.397(6) . ?
N2 C8 1.465(6) . ?
N3 C10 1.491(6) . ?
N3 C11 1.489(6) . ?
N3 C14 1.497(6) . ?
N4 C15 1.516(6) . ?
N4 C18 1.490(6) . ?
N4 C19 1.490(6) . ?
N5 C20 1.323(6) . ?
N5 C21 1.398(6) . ?
N6 C20 1.353(6) . ?
N6 C22 1.389(6) . ?
N6 C27 1.465(6) . ?
C1 C10 1.487(6) . ?
C2 C3 1.398(6) . ?
C2 C7 1.404(6) . ?
C3 H3 0.9500 . ?
C3 C4 1.371(7) . ?
C4 H4 0.9500 . ?
C4 C5 1.411(7) . ?
C5 H5 0.9500 . ?
C5 C6 1.379(7) . ?
C6 H6 0.9500 . ?
C6 C7 1.382(6) . ?
C8 H8A 0.9900 . ?
C8 H8B 0.9900 . ?
C8 C9 1.508(8) . ?
C9 H9A 0.9800 . ?
C9 H9B 0.9800 . ?
C9 H9C 0.9800 . ?
C10 H10A 0.9900 . ?
C10 H10B 0.9900 . ?
C11 H11A 0.9900 . ?
C11 H11B 0.9900 . ?
C11 C12 1.531(8) . ?
C12 H12A 0.9900 . ?
C12 H12B 0.9900 . ?
C12 C13 1.544(8) . ?
C13 H13A 0.9900 . ?
C13 H13B 0.9900 . ?
C13 C14 1.560(7) . ?
C14 H14 1.0000 . ?
C14 C15 1.532(7) . ?
C15 H15 1.0000 . ?
C15 C16 1.566(7) . ?
C16 H16A 0.9900 . ?
C16 H16B 0.9900 . ?
C16 C17 1.530(7) . ?
C17 H17A 0.9900 . ?
C17 H17B 0.9900 . ?
C17 C18 1.532(6) . ?
C18 H18A 0.9900 . ?
C18 H18B 0.9900 . ?
C19 H19A 0.9900 . ?
C19 H19B 0.9900 . ?
C19 C20 1.493(6) . ?
C21 C22 1.405(6) . ?
C21 C26 1.395(7) . ?
C22 C23 1.383(7) . ?
C23 H23 0.9500 . ?
C23 C24 1.370(8) . ?
C24 H24 0.9500 . ?
C24 C25 1.404(8) . ?
C25 H25 0.9500 . ?
C25 C26 1.372(7) . ?
C26 H26 0.9500 . ?
C27 H27A 0.9900 . ?
C27 H27B 0.9900 . ?
C27 C28 1.521(8) . ?
C28 H28A 0.9800 . ?
C28 H28B 0.9800 . ?
C28 H28C 0.9800 . ?
S2A O5A 1.35(3) . ?
S2A O6A 1.41(2) . ?
S2A O7A 1.385(13) . ?
S2A C32A 1.798(13) . ?
F4A C32A 1.38(2) . ?
F5A C32A 1.32(5) . ?
F6A C32A 1.361(18) . ?
S2 O5 1.514(17) . ?
S2 O6 1.393(14) . ?
S2 O7 1.41(3) . ?
S2 C32 1.845(12) . ?
F4 C32 1.23(4) . ?
F5 C32 1.28(2) . ?
F6 C32 1.312(15) . ?
N7 C29 1.108(8) . ?
C29 C30 1.437(11) . ?
C30 H30A 0.9800 . ?
C30 H30B 0.9800 . ?
C30 H30C 0.9800 . ?

loop_
_geom_hbond_atom_site_label_D
_geom_hbond_atom_site_label_H
_geom_hbond_atom_site_label_A
_geom_hbond_distance_DH
_geom_hbond_distance_HA
_geom_hbond_distance_DA
_geom_hbond_angle_DHA
_geom_hbond_site_symmetry_A
O1 H1B O6A 0.90 1.86 2.75(2) 168.8 .
O1 H1B O7 0.90 1.84 2.70(3) 159.3 .
